data_1556863
loop_
_publ_author_name
'Dong, Yuyang'
'Lukens, James T.'
'Clarke, Ryan M.'
'Zheng, Shao-Liang'
'Lancaster, Kyle M.'
'Betley, Theodore A.'

_publ_section_title
;
 Synthesis, characterization and C--H amination reactivity of nickel
 iminyl complexes
;
_journal_issue 5
_journal_name_full 'Chemical Science'
_journal_page_first 1260
_journal_page_last 1268
_journal_paper_doi 10.1039/C9SC04879K
_journal_volume 11
_journal_year 2020
_chemical_formula_sum 'C45 H49 F5 N3 Ni'
_chemical_formula_weight 785.58
_space_group_crystal_system orthorhombic
_space_group_IT_number 33
_space_group_name_Hall 'P 2c -2n'
_space_group_name_H-M_alt 'P n a 21'
_atom_sites_solution_hydrogens geom
_atom_sites_solution_primary direct
_atom_sites_solution_secondary difmap
_audit_creation_method SHELXL-2014/7
_audit_update_record
;
2019-09-16 deposited with the CCDC.	2019-12-09 downloaded from the CCDC.
;
_cell_angle_alpha 90
_cell_angle_beta 90
_cell_angle_gamma 90
_cell_formula_units_Z 4
_cell_length_a 14.1294(9)
_cell_length_b 16.6197(8)
_cell_length_c 15.8282(8)
_cell_measurement_reflns_used 9905
_cell_measurement_temperature 100(2)
_cell_measurement_theta_max 66.626
_cell_measurement_theta_min 2.791
_cell_volume 3716.9(4)
_computing_cell_refinement 'SAINT 8.35A (Bruker-AXS, 2015)'
_computing_data_collection 'APEX3 v2016.1.0 (Bruker-AXS, 2016)'
_computing_data_reduction 'SAINT 8.35A (Bruker-AXS, 2015)'
_computing_molecular_graphics 'Bruker SHELXTL (Sheldrick, 2015)'
_computing_publication_material 'Bruker SHELXTL (Sheldrick, 2015)'
_computing_structure_refinement 'SHELXL-2014/7 (Sheldrick, 2014)'
_computing_structure_solution 'SHELXT-2014 (Sheldrick, 2015)'
_diffrn_ambient_temperature 100(2)
_diffrn_measured_fraction_theta_full 0.969
_diffrn_measured_fraction_theta_max 0.968
_diffrn_measurement_device_type
;
Bruker D8 goniometer with CMOS area detector
;
_diffrn_measurement_method 'omega and phi scans'
_diffrn_radiation_type CuK\a
_diffrn_radiation_wavelength 1.54178
_diffrn_reflns_av_R_equivalents 0.1104
_diffrn_reflns_av_unetI/netI 0.0866
_diffrn_reflns_Laue_measured_fraction_full 0.969
_diffrn_reflns_Laue_measured_fraction_max 0.968
_diffrn_reflns_limit_h_max 13
_diffrn_reflns_limit_h_min -16
_diffrn_reflns_limit_k_max 18
_diffrn_reflns_limit_k_min -19
_diffrn_reflns_limit_l_max 18
_diffrn_reflns_limit_l_min -18
_diffrn_reflns_number 41286
_diffrn_reflns_point_group_measured_fraction_full 0.972
_diffrn_reflns_point_group_measured_fraction_max 0.972
_diffrn_reflns_theta_full 67.214
_diffrn_reflns_theta_max 67.214
_diffrn_reflns_theta_min 3.856
_diffrn_source 'I/mS microfocus tube'
_exptl_absorpt_coefficient_mu 1.275
_exptl_absorpt_correction_T_max 0.7528
_exptl_absorpt_correction_T_min 0.5528
_exptl_absorpt_correction_type multi-scan
_exptl_absorpt_process_details SADBAS
_exptl_crystal_colour pink
_exptl_crystal_density_diffrn 1.404
_exptl_crystal_description needle
_exptl_crystal_F_000 1652
_exptl_crystal_size_max 0.120
_exptl_crystal_size_mid 0.080
_exptl_crystal_size_min 0.020
_refine_diff_density_max 0.532
_refine_diff_density_min -0.762
_refine_diff_density_rms 0.084
_refine_ls_abs_structure_details
;
 Refined as an inversion twin.
;
_refine_ls_abs_structure_Flack 0.35(18)
_refine_ls_extinction_method none
_refine_ls_goodness_of_fit_ref 1.037
_refine_ls_hydrogen_treatment constr
_refine_ls_matrix_type full
_refine_ls_number_parameters 631
_refine_ls_number_reflns 6222
_refine_ls_number_restraints 1015
_refine_ls_restrained_S_all 0.985
_refine_ls_R_factor_all 0.1623
_refine_ls_R_factor_gt 0.0792
_refine_ls_shift/su_max 0.000
_refine_ls_shift/su_mean 0.000
_refine_ls_structure_factor_coef Fsqd
_refine_ls_weighting_details 'w=1/[\s^2^(Fo^2^)+(0.0647P)^2^+12.3867P] where P=(Fo^2^+2Fc^2^)/3'
_refine_ls_weighting_scheme calc
_refine_ls_wR_factor_gt 0.1800
_refine_ls_wR_factor_ref 0.2265
_reflns_Friedel_coverage 0.930
_reflns_Friedel_fraction_full 0.975
_reflns_Friedel_fraction_max 0.975
_reflns_number_gt 3085
_reflns_number_total 6222
_reflns_threshold_expression 'I > 2\s(I)'
_cod_data_source_file c9sc04879k2.cif
_cod_data_source_block LNiNAd
_cod_depositor_comments
;Adding full bibliography for 1556860--1556864.cif.

 Adding full bibliography for 1556860--1556864.cif.
;
_cod_database_code 1556863
_shelx_shelxl_version_number 2014/7
_shelx_space_group_comment
;
The symmetry employed for this shelxl refinement is uniquely defined
by the following loop, which should always be used as a source of
symmetry information in preference to the above space-group names.
They are only intended as comments.
;
_shelx_estimated_absorpt_t_min 0.862
_shelx_estimated_absorpt_t_max 0.975

loop_
_space_group_symop_operation_xyz
'x, y, z'
'-x, -y, z+1/2'
'x+1/2, -y+1/2, z'
'-x+1/2, y+1/2, z+1/2'

loop_
_atom_site_label
_atom_site_type_symbol
_atom_site_fract_x
_atom_site_fract_y
_atom_site_fract_z
_atom_site_U_iso_or_equiv
_atom_site_adp_type
_atom_site_occupancy
_atom_site_site_symmetry_order
_atom_site_calc_flag
_atom_site_refinement_flags_posn
_atom_site_refinement_flags_adp
_atom_site_refinement_flags_occupancy
_atom_site_disorder_assembly
_atom_site_disorder_group
Ni1 Ni -0.61322(12) -0.73058(8) -0.5257(4) 0.0464(5) Uani 1 1 d D U . . .
C1 C -0.559(4) -0.539(3) -0.5247(18) 0.037(8) Uani 0.384(8) 1 d D U P A 1
N1 N -0.638(3) -0.6449(19) -0.603(2) 0.047(7) Uani 0.384(8) 1 d D U P A 1
C2 C -0.591(3) -0.570(2) -0.600(2) 0.045(7) Uani 0.384(8) 1 d D U P A 1
C3 C -0.609(4) -0.532(3) -0.678(3) 0.065(7) Uani 0.384(8) 1 d D U P A 1
H3 H -0.5820 -0.4828 -0.6962 0.079 Uiso 0.384(8) 1 calc R U P A 1
C4 C -0.669(3) -0.577(2) -0.724(2) 0.061(6) Uani 0.384(8) 1 d D U P A 1
H4 H -0.6980 -0.5623 -0.7759 0.073 Uiso 0.384(8) 1 calc R U P A 1
C5 C -0.681(3) -0.649(2) -0.678(2) 0.049(5) Uani 0.384(8) 1 d D U P A 1
N2 N -0.612(4) -0.6572(19) -0.4344(19) 0.034(7) Uani 0.384(8) 1 d D U P A 1
C6 C -0.5770(12) -0.5788(11) -0.4498(10) 0.046(4) Uani 0.384(8) 1 d D U P A 1
C7 C -0.551(3) -0.548(3) -0.367(2) 0.048(7) Uani 0.384(8) 1 d D U P A 1
H7 H -0.5076 -0.5052 -0.3554 0.058 Uiso 0.384(8) 1 calc R U P A 1
C8 C -0.604(3) -0.594(3) -0.308(2) 0.055(8) Uani 0.384(8) 1 d D U P A 1
H8 H -0.6181 -0.5799 -0.2510 0.067 Uiso 0.384(8) 1 calc R U P A 1
C9 C -0.631(3) -0.666(3) -0.349(2) 0.044(5) Uani 0.384(8) 1 d D U P A 1
C11 C -0.5003(19) -0.4657(5) -0.533(5) 0.048(3) Uani 0.384(8) 1 d G U P A 1
C12 C -0.5517(10) -0.3947(8) -0.540(4) 0.044(6) Uani 0.384(8) 1 d DG U P A 1
C13 C -0.5066(8) -0.3210(5) -0.5296(16) 0.060(3) Uani 0.384(8) 1 d DG U P A 1
C14 C -0.4100(10) -0.3183(11) -0.513(3) 0.053(6) Uani 0.384(8) 1 d DG U P A 1
C15 C -0.3586(12) -0.3894(16) -0.506(3) 0.053(5) Uani 0.384(8) 1 d DG U P A 1
C16 C -0.4038(19) -0.4631(11) -0.516(4) 0.053(8) Uani 0.384(8) 1 d DG U P A 1
F1 F -0.6461(4) -0.3979(3) -0.5253(9) 0.0559(15) Uani 0.384(8) 1 d D U P A 1
F2 F -0.565(7) -0.256(4) -0.517(6) 0.055(7) Uani 0.384(8) 1 d D U P A 1
F3 F -0.373(2) -0.2448(13) -0.491(2) 0.065(5) Uani 0.384(8) 1 d D U P A 1
F4 F -0.2679(14) -0.3793(14) -0.4849(18) 0.064(4) Uani 0.384(8) 1 d D U P A 1
F5 F -0.350(3) -0.5306(19) -0.506(3) 0.059(5) Uani 0.384(8) 1 d D U P A 1
C21 C -0.746(2) -0.7170(18) -0.706(2) 0.054(5) Uani 0.384(8) 1 d D U P A 1
C22 C -0.6819(19) -0.781(2) -0.749(2) 0.048(5) Uani 0.384(8) 1 d D U P A 1
H22A H -0.6463 -0.7562 -0.7961 0.058 Uiso 0.384(8) 1 calc R U P A 1
H22B H -0.6359 -0.8023 -0.7075 0.058 Uiso 0.384(8) 1 calc R U P A 1
C23 C -0.805(2) -0.754(2) -0.6360(18) 0.056(5) Uani 0.384(8) 1 d D U P A 1
H23A H -0.8452 -0.7123 -0.6095 0.067 Uiso 0.384(8) 1 calc R U P A 1
H23B H -0.7631 -0.7767 -0.5919 0.067 Uiso 0.384(8) 1 calc R U P A 1
C24 C -0.813(2) -0.6813(18) -0.774(2) 0.061(5) Uani 0.384(8) 1 d D U P A 1
H24A H -0.8529 -0.6387 -0.7490 0.073 Uiso 0.384(8) 1 calc R U P A 1
H24B H -0.7754 -0.6569 -0.8205 0.073 Uiso 0.384(8) 1 calc R U P A 1
C25 C -0.744(2) -0.8497(19) -0.783(2) 0.062(5) Uani 0.384(8) 1 d D U P A 1
H25 H -0.7038 -0.8921 -0.8097 0.075 Uiso 0.384(8) 1 calc R U P A 1
C26 C -0.801(3) -0.8849(19) -0.712(3) 0.060(4) Uani 0.384(8) 1 d D U P A 1
H26A H -0.7574 -0.9056 -0.6675 0.072 Uiso 0.384(8) 1 calc R U P A 1
H26B H -0.8385 -0.9307 -0.7331 0.072 Uiso 0.384(8) 1 calc R U P A 1
C27 C -0.868(2) -0.821(2) -0.672(2) 0.056(5) Uani 0.384(8) 1 d D U P A 1
H27 H -0.9063 -0.8462 -0.6257 0.067 Uiso 0.384(8) 1 calc R U P A 1
C28 C -0.9334(19) -0.788(2) -0.739(2) 0.060(5) Uani 0.384(8) 1 d D U P A 1
H28A H -0.9765 -0.7477 -0.7135 0.072 Uiso 0.384(8) 1 calc R U P A 1
H28B H -0.9725 -0.8319 -0.7627 0.072 Uiso 0.384(8) 1 calc R U P A 1
C29 C -0.876(2) -0.748(2) -0.810(2) 0.061(5) Uani 0.384(8) 1 d D U P A 1
H29 H -0.9202 -0.7254 -0.8540 0.074 Uiso 0.384(8) 1 calc R U P A 1
C30 C -0.814(2) -0.812(2) -0.8492(19) 0.063(5) Uani 0.384(8) 1 d D U P A 1
H30A H -0.7765 -0.7874 -0.8958 0.076 Uiso 0.384(8) 1 calc R U P A 1
H30B H -0.8538 -0.8547 -0.8736 0.076 Uiso 0.384(8) 1 calc R U P A 1
C31 C -0.700(2) -0.728(2) -0.3143(19) 0.047(5) Uani 0.384(8) 1 d D U P A 1
C32 C -0.652(2) -0.812(3) -0.316(3) 0.067(5) Uani 0.384(8) 1 d D U P A 1
H32A H -0.6369 -0.8269 -0.3752 0.080 Uiso 0.384(8) 1 calc R U P A 1
H32B H -0.5927 -0.8105 -0.2834 0.080 Uiso 0.384(8) 1 calc R U P A 1
C33 C -0.727(3) -0.708(2) -0.2233(19) 0.076(6) Uani 0.384(8) 1 d D U P A 1
H33A H -0.7549 -0.6532 -0.2211 0.091 Uiso 0.384(8) 1 calc R U P A 1
H33B H -0.6690 -0.7077 -0.1879 0.091 Uiso 0.384(8) 1 calc R U P A 1
C34 C -0.790(2) -0.731(2) -0.371(2) 0.048(5) Uani 0.384(8) 1 d D U P A 1
H34A H -0.8202 -0.6766 -0.3722 0.058 Uiso 0.384(8) 1 calc R U P A 1
H34B H -0.7730 -0.7459 -0.4289 0.058 Uiso 0.384(8) 1 calc R U P A 1
C35 C -0.720(3) -0.874(2) -0.278(3) 0.075(5) Uani 0.384(8) 1 d D U P A 1
H35 H -0.6900 -0.9280 -0.2797 0.090 Uiso 0.384(8) 1 calc R U P A 1
C36 C -0.747(3) -0.853(3) -0.189(2) 0.092(7) Uani 0.384(8) 1 d D U P A 1
H36A H -0.6904 -0.8512 -0.1526 0.111 Uiso 0.384(8) 1 calc R U P A 1
H36B H -0.7905 -0.8949 -0.1663 0.111 Uiso 0.384(8) 1 calc R U P A 1
C37 C -0.798(3) -0.770(2) -0.188(2) 0.088(7) Uani 0.384(8) 1 d D U P A 1
H37 H -0.8158 -0.7548 -0.1288 0.106 Uiso 0.384(8) 1 calc R U P A 1
C38 C -0.884(2) -0.769(3) -0.243(3) 0.088(7) Uani 0.384(8) 1 d D U P A 1
H38A H -0.9135 -0.7152 -0.2423 0.106 Uiso 0.384(8) 1 calc R U P A 1
H38B H -0.9313 -0.8081 -0.2203 0.106 Uiso 0.384(8) 1 calc R U P A 1
C39 C -0.860(2) -0.792(2) -0.334(2) 0.063(5) Uani 0.384(8) 1 d D U P A 1
H39 H -0.9188 -0.7942 -0.3688 0.076 Uiso 0.384(8) 1 calc R U P A 1
C40 C -0.812(3) -0.874(2) -0.333(3) 0.067(6) Uani 0.384(8) 1 d D U P A 1
H40A H -0.7958 -0.8890 -0.3919 0.081 Uiso 0.384(8) 1 calc R U P A 1
H40B H -0.8564 -0.9145 -0.3108 0.081 Uiso 0.384(8) 1 calc R U P A 1
N3 N -0.5857(6) -0.8266(4) -0.5251(13) 0.051(2) Uani 0.338(15) 1 d D U P A 1
C41 C -0.538(2) -0.9037(15) -0.535(2) 0.060(3) Uani 0.338(15) 1 d D U P A 1
C42 C -0.514(3) -0.922(2) -0.629(2) 0.066(5) Uani 0.338(15) 1 d D U P A 1
H42A H -0.5735 -0.9240 -0.6620 0.079 Uiso 0.338(15) 1 calc R U P A 1
H42B H -0.4744 -0.8783 -0.6515 0.079 Uiso 0.338(15) 1 calc R U P A 1
C43 C -0.448(3) -0.901(2) -0.483(3) 0.068(5) Uani 0.338(15) 1 d D U P A 1
H43A H -0.4633 -0.8899 -0.4227 0.082 Uiso 0.338(15) 1 calc R U P A 1
H43B H -0.4060 -0.8580 -0.5036 0.082 Uiso 0.338(15) 1 calc R U P A 1
C44 C -0.604(2) -0.972(2) -0.503(3) 0.063(5) Uani 0.338(15) 1 d D U P A 1
H44A H -0.6221 -0.9613 -0.4431 0.076 Uiso 0.338(15) 1 calc R U P A 1
H44B H -0.6630 -0.9726 -0.5368 0.076 Uiso 0.338(15) 1 calc R U P A 1
C45 C -0.462(3) -1.002(2) -0.637(2) 0.079(6) Uani 0.338(15) 1 d D U P A 1
H45 H -0.4465 -1.0126 -0.6978 0.094 Uiso 0.338(15) 1 calc R U P A 1
C46 C -0.375(2) -1.000(2) -0.584(3) 0.075(6) Uani 0.338(15) 1 d D U P A 1
H46A H -0.3313 -0.9580 -0.6054 0.090 Uiso 0.338(15) 1 calc R U P A 1
H46B H -0.3417 -1.0527 -0.5890 0.090 Uiso 0.338(15) 1 calc R U P A 1
C47 C -0.398(2) -0.984(2) -0.490(3) 0.075(6) Uani 0.338(15) 1 d D U P A 1
H47 H -0.3384 -0.9831 -0.4564 0.090 Uiso 0.338(15) 1 calc R U P A 1
C48 C -0.464(3) -1.049(2) -0.457(3) 0.084(6) Uani 0.338(15) 1 d D U P A 1
H48A H -0.4798 -1.0368 -0.3973 0.101 Uiso 0.338(15) 1 calc R U P A 1
H48B H -0.4306 -1.1011 -0.4585 0.101 Uiso 0.338(15) 1 calc R U P A 1
C49 C -0.554(2) -1.0535(18) -0.509(3) 0.080(6) Uani 0.338(15) 1 d D U P A 1
H49 H -0.5960 -1.0972 -0.4871 0.096 Uiso 0.338(15) 1 calc R U P A 1
C50 C -0.528(3) -1.070(2) -0.601(3) 0.092(7) Uani 0.338(15) 1 d D U P A 1
H50A H -0.5864 -1.0735 -0.6350 0.110 Uiso 0.338(15) 1 calc R U P A 1
H50B H -0.4948 -1.1223 -0.6045 0.110 Uiso 0.338(15) 1 calc R U P A 1
C1A C -0.540(2) -0.5515(14) -0.5255(14) 0.038(7) Uani 0.616(8) 1 d D . P A 2
N1A N -0.6050(19) -0.6542(14) -0.6172(14) 0.047(7) Uani 0.616(8) 1 d D . P A 2
C2A C -0.5532(19) -0.5824(16) -0.6057(14) 0.045(7) Uani 0.616(8) 1 d D . P A 2
C3A C -0.543(2) -0.5447(18) -0.6845(18) 0.065(7) Uani 0.616(8) 1 d D . P A 2
H3A H -0.5139 -0.4939 -0.6943 0.079 Uiso 0.616(8) 1 calc R U P A 2
C4A C -0.5810(19) -0.5929(16) -0.7442(16) 0.061(6) Uani 0.616(8) 1 d D . P A 2
H4A H -0.5802 -0.5842 -0.8035 0.073 Uiso 0.616(8) 1 calc R U P A 2
C5A C -0.622(2) -0.6585(16) -0.7019(15) 0.049(5) Uani 0.616(8) 1 d D . P A 2
N2A N -0.634(2) -0.6483(12) -0.4440(12) 0.034(7) Uani 0.616(8) 1 d D . P A 2
C6A C -0.5770(12) -0.5788(11) -0.4498(10) 0.046(4) Uani 0.616(8) 1 d D . P A 2
C7A C -0.5886(15) -0.5327(17) -0.3730(15) 0.048(7) Uani 0.616(8) 1 d D . P A 2
H7A H -0.5630 -0.4812 -0.3608 0.058 Uiso 0.616(8) 1 calc R U P A 2
C8A C -0.6464(17) -0.5807(16) -0.3197(15) 0.055(8) Uani 0.616(8) 1 d D . P A 2
H8A H -0.6654 -0.5674 -0.2639 0.067 Uiso 0.616(8) 1 calc R U P A 2
C9A C -0.6710(15) -0.6514(17) -0.3634(14) 0.044(5) Uani 0.616(8) 1 d D . P A 2
C11A C -0.4997(17) -0.4660(9) -0.534(4) 0.048(3) Uani 0.616(8) 1 d . . P A 2
C12A C -0.5502(11) -0.3958(9) -0.521(3) 0.044(6) Uani 0.616(8) 1 d D . P A 2
C13A C -0.5066(8) -0.3210(5) -0.5296(16) 0.060(3) Uani 0.616(8) 1 d D . P A 2
C14A C -0.4119(15) -0.3149(11) -0.547(2) 0.053(6) Uani 0.616(8) 1 d D . P A 2
C15A C -0.3578(14) -0.3829(13) -0.549(2) 0.053(5) Uani 0.616(8) 1 d D . P A 2
C16A C -0.4046(18) -0.4565(11) -0.543(3) 0.053(8) Uani 0.616(8) 1 d D . P A 2
F1A F -0.6461(4) -0.3979(3) -0.5253(9) 0.0559(15) Uani 0.616(8) 1 d D . P A 2
F2A F -0.557(4) -0.251(2) -0.537(3) 0.055(7) Uani 0.616(8) 1 d D . P A 2
F3A F -0.3638(11) -0.2437(7) -0.5413(13) 0.065(5) Uani 0.616(8) 1 d D . P A 2
F4A F -0.2607(9) -0.3814(8) -0.5457(11) 0.064(4) Uani 0.616(8) 1 d D . P A 2
F5A F -0.3472(16) -0.5227(11) -0.5438(14) 0.059(5) Uani 0.616(8) 1 d D . P A 2
C21A C -0.6850(15) -0.7225(12) -0.7414(13) 0.054(5) Uani 0.616(8) 1 d D . P A 2
C22A C -0.6385(15) -0.8062(12) -0.7376(16) 0.048(5) Uani 0.616(8) 1 d D . P A 2
H22C H -0.5799 -0.8057 -0.7719 0.058 Uiso 0.616(8) 1 calc R U P A 2
H22D H -0.6206 -0.8181 -0.6784 0.058 Uiso 0.616(8) 1 calc R U P A 2
C23A C -0.7785(16) -0.7251(15) -0.6939(15) 0.056(5) Uani 0.616(8) 1 d D . P A 2
H23C H -0.8096 -0.6719 -0.6982 0.067 Uiso 0.616(8) 1 calc R U P A 2
H23D H -0.7659 -0.7358 -0.6334 0.067 Uiso 0.616(8) 1 calc R U P A 2
C24A C -0.7088(17) -0.7012(14) -0.8348(12) 0.061(5) Uani 0.616(8) 1 d D . P A 2
H24C H -0.7414 -0.6485 -0.8375 0.073 Uiso 0.616(8) 1 calc R U P A 2
H24D H -0.6500 -0.6977 -0.8685 0.073 Uiso 0.616(8) 1 calc R U P A 2
C25A C -0.7038(15) -0.8723(13) -0.7700(16) 0.062(5) Uani 0.616(8) 1 d D . P A 2
H25A H -0.6721 -0.9260 -0.7671 0.075 Uiso 0.616(8) 1 calc R U P A 2
C26A C -0.7945(19) -0.8726(14) -0.7206(18) 0.060(4) Uani 0.616(8) 1 d D . P A 2
H26C H -0.7808 -0.8842 -0.6605 0.072 Uiso 0.616(8) 1 calc R U P A 2
H26D H -0.8366 -0.9155 -0.7423 0.072 Uiso 0.616(8) 1 calc R U P A 2
C27A C -0.8451(15) -0.7896(14) -0.7281(13) 0.056(5) Uani 0.616(8) 1 d D . P A 2
H27A H -0.9054 -0.7900 -0.6950 0.067 Uiso 0.616(8) 1 calc R U P A 2
C28A C -0.8658(15) -0.7731(17) -0.8206(15) 0.060(5) Uani 0.616(8) 1 d D . P A 2
H28C H -0.9016 -0.7221 -0.8261 0.072 Uiso 0.616(8) 1 calc R U P A 2
H28D H -0.9050 -0.8170 -0.8441 0.072 Uiso 0.616(8) 1 calc R U P A 2
C29A C -0.7728(14) -0.7670(14) -0.8701(13) 0.061(5) Uani 0.616(8) 1 d D . P A 2
H29A H -0.7874 -0.7547 -0.9306 0.074 Uiso 0.616(8) 1 calc R U P A 2
C30A C -0.7270(15) -0.8488(14) -0.8648(13) 0.063(5) Uani 0.616(8) 1 d D . P A 2
H30C H -0.6678 -0.8488 -0.8983 0.076 Uiso 0.616(8) 1 calc R U P A 2
H30D H -0.7700 -0.8896 -0.8895 0.076 Uiso 0.616(8) 1 calc R U P A 2
C31A C -0.7321(14) -0.7215(14) -0.3376(12) 0.047(5) Uani 0.616(8) 1 d D . P A 2
C32A C -0.6702(16) -0.7932(15) -0.308(2) 0.067(5) Uani 0.616(8) 1 d D . P A 2
H32C H -0.6285 -0.8105 -0.3552 0.080 Uiso 0.616(8) 1 calc R U P A 2
H32D H -0.6296 -0.7762 -0.2606 0.080 Uiso 0.616(8) 1 calc R U P A 2
C33A C -0.7974(17) -0.6968(15) -0.2661(14) 0.076(6) Uani 0.616(8) 1 d D . P A 2
H33C H -0.8375 -0.6513 -0.2847 0.091 Uiso 0.616(8) 1 calc R U P A 2
H33D H -0.7592 -0.6786 -0.2173 0.091 Uiso 0.616(8) 1 calc R U P A 2
C34A C -0.7948(16) -0.7506(14) -0.4125(13) 0.048(5) Uani 0.616(8) 1 d D . P A 2
H34C H -0.8357 -0.7058 -0.4317 0.058 Uiso 0.616(8) 1 calc R U P A 2
H34D H -0.7538 -0.7666 -0.4603 0.058 Uiso 0.616(8) 1 calc R U P A 2
C35A C -0.7324(18) -0.8632(16) -0.2809(18) 0.075(5) Uani 0.616(8) 1 d D . P A 2
H35A H -0.6914 -0.9086 -0.2616 0.090 Uiso 0.616(8) 1 calc R U P A 2
C36A C -0.7959(19) -0.8376(17) -0.2097(16) 0.092(7) Uani 0.616(8) 1 d D . P A 2
H36C H -0.7572 -0.8201 -0.1609 0.111 Uiso 0.616(8) 1 calc R U P A 2
H36D H -0.8355 -0.8836 -0.1915 0.111 Uiso 0.616(8) 1 calc R U P A 2
C37A C -0.8604(19) -0.7673(19) -0.2394(17) 0.088(7) Uani 0.616(8) 1 d D . P A 2
H37A H -0.9031 -0.7503 -0.1923 0.106 Uiso 0.616(8) 1 calc R U P A 2
C38A C -0.9186(16) -0.7947(19) -0.3144(17) 0.088(7) Uani 0.616(8) 1 d D . P A 2
H38C H -0.9602 -0.8396 -0.2969 0.106 Uiso 0.616(8) 1 calc R U P A 2
H38D H -0.9593 -0.7498 -0.3337 0.106 Uiso 0.616(8) 1 calc R U P A 2
C39A C -0.8565(16) -0.8219(15) -0.3863(15) 0.063(5) Uani 0.616(8) 1 d D . P A 2
H39A H -0.8967 -0.8392 -0.4351 0.076 Uiso 0.616(8) 1 calc R U P A 2
C40A C -0.793(2) -0.8912(15) -0.3586(16) 0.067(6) Uani 0.616(8) 1 d D . P A 2
H40C H -0.7503 -0.9070 -0.4056 0.081 Uiso 0.616(8) 1 calc R U P A 2
H40D H -0.8316 -0.9384 -0.3429 0.081 Uiso 0.616(8) 1 calc R U P A 2
N3A N -0.5857(6) -0.8266(4) -0.5251(13) 0.051(2) Uani 0.662(15) 1 d D . P A 2
C41A C -0.5353(14) -0.9025(9) -0.5330(16) 0.060(3) Uani 0.662(15) 1 d D . P A 2
C42A C -0.4485(15) -0.8945(12) -0.5929(16) 0.066(5) Uani 0.662(15) 1 d D . P A 2
H42C H -0.4705 -0.8797 -0.6502 0.079 Uiso 0.662(15) 1 calc R U P A 2
H42D H -0.4067 -0.8509 -0.5722 0.079 Uiso 0.662(15) 1 calc R U P A 2
C43A C -0.5022(18) -0.9247(13) -0.4453(14) 0.068(5) Uani 0.662(15) 1 d D . P A 2
H43C H -0.5574 -0.9301 -0.4072 0.082 Uiso 0.662(15) 1 calc R U P A 2
H43D H -0.4607 -0.8817 -0.4228 0.082 Uiso 0.662(15) 1 calc R U P A 2
C44A C -0.6009(14) -0.9699(12) -0.5683(18) 0.063(5) Uani 0.662(15) 1 d D . P A 2
H44C H -0.6568 -0.9764 -0.5312 0.076 Uiso 0.662(15) 1 calc R U P A 2
H44D H -0.6233 -0.9551 -0.6255 0.076 Uiso 0.662(15) 1 calc R U P A 2
C45A C -0.3926(16) -0.9727(12) -0.5976(16) 0.079(6) Uani 0.662(15) 1 d D . P A 2
H45A H -0.3364 -0.9664 -0.6354 0.094 Uiso 0.662(15) 1 calc R U P A 2
C46A C -0.3628(13) -0.9961(11) -0.5111(15) 0.075(6) Uani 0.662(15) 1 d D . P A 2
H46C H -0.3183 -0.9552 -0.4890 0.090 Uiso 0.662(15) 1 calc R U P A 2
H46D H -0.3286 -1.0480 -0.5139 0.090 Uiso 0.662(15) 1 calc R U P A 2
C47A C -0.4475(15) -1.0045(13) -0.4486(15) 0.075(6) Uani 0.662(15) 1 d D . P A 2
H47A H -0.4243 -1.0194 -0.3911 0.090 Uiso 0.662(15) 1 calc R U P A 2
C48A C -0.5118(18) -1.0693(13) -0.4827(17) 0.084(6) Uani 0.662(15) 1 d D . P A 2
H48C H -0.5675 -1.0748 -0.4453 0.101 Uiso 0.662(15) 1 calc R U P A 2
H48D H -0.4777 -1.1213 -0.4830 0.101 Uiso 0.662(15) 1 calc R U P A 2
C49A C -0.5449(15) -1.0498(12) -0.5723(18) 0.080(6) Uani 0.662(15) 1 d D . P A 2
H49A H -0.5871 -1.0938 -0.5932 0.096 Uiso 0.662(15) 1 calc R U P A 2
C50A C -0.4617(17) -1.0391(14) -0.6328(17) 0.092(7) Uani 0.662(15) 1 d D . P A 2
H50C H -0.4853 -1.0230 -0.6891 0.110 Uiso 0.662(15) 1 calc R U P A 2
H50D H -0.4273 -1.0907 -0.6388 0.110 Uiso 0.662(15) 1 calc R U P A 2

loop_
_atom_site_aniso_label
_atom_site_aniso_U_11
_atom_site_aniso_U_22
_atom_site_aniso_U_33
_atom_site_aniso_U_23
_atom_site_aniso_U_13
_atom_site_aniso_U_12
Ni1 0.0677(12) 0.0326(8) 0.0390(9) 0.0025(19) 0.0064(18) 0.0040(8)
C1 0.034(17) 0.026(10) 0.051(7) -0.002(7) 0.006(8) 0.019(11)
N1 0.070(17) 0.028(6) 0.041(7) 0.001(6) -0.001(9) 0.005(8)
C2 0.058(17) 0.029(8) 0.048(6) 0.007(6) -0.001(9) 0.009(9)
C3 0.088(17) 0.044(9) 0.064(9) 0.024(7) -0.015(11) -0.005(10)
C4 0.076(14) 0.057(9) 0.049(9) 0.021(7) -0.008(9) -0.007(9)
C5 0.062(11) 0.042(7) 0.042(8) 0.004(6) 0.000(7) 0.002(7)
N2 0.029(16) 0.034(6) 0.040(6) -0.001(5) -0.003(7) 0.008(7)
C6 0.054(9) 0.035(6) 0.049(6) -0.008(5) 0.003(6) 0.000(6)
C7 0.037(18) 0.055(11) 0.054(7) -0.019(7) 0.001(8) 0.010(11)
C8 0.04(2) 0.072(11) 0.051(8) -0.021(7) 0.006(9) 0.000(12)
C9 0.028(12) 0.060(9) 0.043(7) -0.001(6) 0.004(7) 0.008(8)
C11 0.060(5) 0.034(4) 0.048(8) 0.001(6) 0.004(6) -0.002(3)
C12 0.065(6) 0.035(4) 0.031(16) 0.004(7) 0.002(7) 0.003(4)
C13 0.074(6) 0.031(4) 0.074(8) 0.001(8) 0.008(8) 0.006(4)
C14 0.073(6) 0.029(4) 0.058(19) 0.010(8) 0.018(8) -0.001(4)
C15 0.061(6) 0.040(5) 0.056(14) 0.011(8) 0.025(8) -0.003(4)
C16 0.064(6) 0.027(5) 0.07(3) 0.016(8) 0.007(8) 0.004(4)
F1 0.071(4) 0.043(3) 0.053(4) 0.014(7) 0.005(6) 0.004(3)
F2 0.085(10) 0.034(6) 0.05(2) 0.003(9) 0.011(12) 0.005(7)
F3 0.085(6) 0.036(3) 0.074(15) -0.003(9) 0.030(10) -0.009(3)
F4 0.063(5) 0.047(4) 0.080(11) 0.012(8) 0.023(7) -0.005(3)
F5 0.065(5) 0.035(5) 0.078(14) 0.012(9) 0.009(10) 0.002(4)
C21 0.059(9) 0.059(8) 0.043(8) -0.013(6) 0.002(6) -0.001(7)
C22 0.044(10) 0.060(9) 0.041(10) -0.016(8) 0.002(7) -0.002(7)
C23 0.064(11) 0.053(9) 0.050(9) -0.015(7) 0.011(7) 0.002(8)
C24 0.056(10) 0.081(10) 0.046(9) -0.008(7) 0.002(7) -0.002(7)
C25 0.045(11) 0.069(10) 0.073(10) -0.029(8) -0.001(8) -0.005(7)
C26 0.044(9) 0.064(9) 0.071(9) -0.032(7) 0.004(7) -0.009(7)
C27 0.053(9) 0.063(10) 0.051(10) -0.020(7) 0.004(7) 0.003(7)
C28 0.046(9) 0.089(13) 0.046(9) -0.016(8) 0.012(7) 0.008(8)
C29 0.050(10) 0.090(11) 0.045(9) -0.020(7) 0.010(7) 0.004(7)
C30 0.042(10) 0.094(11) 0.053(9) -0.037(8) 0.001(7) 0.002(8)
C31 0.044(10) 0.073(9) 0.025(9) -0.003(6) 0.006(7) -0.008(7)
C32 0.068(11) 0.081(10) 0.051(11) 0.008(8) 0.013(8) 0.001(8)
C33 0.064(13) 0.124(14) 0.038(9) -0.011(8) 0.015(7) -0.022(10)
C34 0.046(9) 0.059(11) 0.040(11) -0.007(8) 0.001(8) 0.000(7)
C35 0.071(10) 0.092(11) 0.063(9) 0.028(8) 0.015(7) 0.000(8)
C36 0.059(17) 0.150(15) 0.068(11) 0.016(9) 0.027(9) -0.027(11)
C37 0.064(13) 0.138(15) 0.064(12) 0.008(9) 0.025(8) -0.021(10)
C38 0.070(12) 0.118(16) 0.076(11) -0.011(10) 0.019(9) -0.013(10)
C39 0.054(10) 0.068(11) 0.068(12) 0.004(8) 0.007(8) -0.005(8)
C40 0.067(11) 0.075(11) 0.060(13) 0.019(8) 0.018(9) -0.002(8)
N3 0.066(6) 0.035(4) 0.054(5) 0.005(6) 0.014(9) 0.013(3)
C41 0.056(6) 0.027(4) 0.099(8) -0.004(7) 0.006(7) 0.007(4)
C42 0.051(11) 0.045(9) 0.101(10) -0.011(7) 0.011(8) 0.009(7)
C43 0.054(9) 0.046(9) 0.105(13) 0.008(8) -0.004(9) 0.003(7)
C44 0.043(7) 0.032(5) 0.116(14) -0.001(9) 0.005(10) 0.006(5)
C45 0.062(10) 0.046(10) 0.128(13) -0.015(8) 0.008(9) 0.015(7)
C46 0.063(10) 0.033(7) 0.130(14) 0.005(9) 0.010(9) 0.000(6)
C47 0.050(11) 0.039(9) 0.136(14) 0.006(8) 0.001(8) 0.004(7)
C48 0.053(12) 0.038(10) 0.162(15) 0.020(9) 0.010(10) -0.001(8)
C49 0.052(10) 0.034(7) 0.154(15) -0.007(9) 0.017(10) 0.005(6)
C50 0.071(13) 0.045(10) 0.159(15) -0.007(9) 0.023(10) 0.017(8)
C1A 0.039(17) 0.024(10) 0.051(10) -0.006(17) -0.003(17) 0.013(11)
N1A 0.070(17) 0.028(6) 0.041(7) 0.001(6) -0.001(9) 0.005(8)
C2A 0.058(17) 0.029(8) 0.048(6) 0.007(6) -0.001(9) 0.009(9)
C3A 0.088(17) 0.044(9) 0.064(9) 0.024(7) -0.015(11) -0.005(10)
C4A 0.076(14) 0.057(9) 0.049(9) 0.021(7) -0.008(9) -0.007(9)
C5A 0.062(11) 0.042(7) 0.042(8) 0.004(6) 0.000(7) 0.002(7)
N2A 0.029(16) 0.034(6) 0.040(6) -0.001(5) -0.003(7) 0.008(7)
C6A 0.054(9) 0.035(6) 0.049(6) -0.008(5) 0.003(6) 0.000(6)
C7A 0.037(18) 0.055(11) 0.054(7) -0.019(7) 0.001(8) 0.010(11)
C8A 0.04(2) 0.072(11) 0.051(8) -0.021(7) 0.006(9) 0.000(12)
C9A 0.028(12) 0.060(9) 0.043(7) -0.001(6) 0.004(7) 0.008(8)
C11A 0.060(5) 0.034(4) 0.048(8) 0.001(6) 0.004(6) -0.002(3)
C12A 0.065(6) 0.035(4) 0.031(16) 0.004(7) 0.002(7) 0.003(4)
C13A 0.074(6) 0.031(4) 0.074(8) 0.001(8) 0.008(8) 0.006(4)
C14A 0.073(6) 0.029(4) 0.058(19) 0.010(8) 0.018(8) -0.001(4)
C15A 0.061(6) 0.040(5) 0.056(14) 0.011(8) 0.025(8) -0.003(4)
C16A 0.064(6) 0.027(5) 0.07(3) 0.016(8) 0.007(8) 0.004(4)
F1A 0.071(4) 0.043(3) 0.053(4) 0.014(7) 0.005(6) 0.004(3)
F2A 0.085(10) 0.034(6) 0.05(2) 0.003(9) 0.011(12) 0.005(7)
F3A 0.085(6) 0.036(3) 0.074(15) -0.003(9) 0.030(10) -0.009(3)
F4A 0.063(5) 0.047(4) 0.080(11) 0.012(8) 0.023(7) -0.005(3)
F5A 0.065(5) 0.035(5) 0.078(14) 0.012(9) 0.009(10) 0.002(4)
C21A 0.059(9) 0.059(8) 0.043(8) -0.013(6) 0.002(6) -0.001(7)
C22A 0.044(10) 0.060(9) 0.041(10) -0.016(8) 0.002(7) -0.002(7)
C23A 0.064(11) 0.053(9) 0.050(9) -0.015(7) 0.011(7) 0.002(8)
C24A 0.056(10) 0.081(10) 0.046(9) -0.008(7) 0.002(7) -0.002(7)
C25A 0.045(11) 0.069(10) 0.073(10) -0.029(8) -0.001(8) -0.005(7)
C26A 0.044(9) 0.064(9) 0.071(9) -0.032(7) 0.004(7) -0.009(7)
C27A 0.053(9) 0.063(10) 0.051(10) -0.020(7) 0.004(7) 0.003(7)
C28A 0.046(9) 0.089(13) 0.046(9) -0.016(8) 0.012(7) 0.008(8)
C29A 0.050(10) 0.090(11) 0.045(9) -0.020(7) 0.010(7) 0.004(7)
C30A 0.042(10) 0.094(11) 0.053(9) -0.037(8) 0.001(7) 0.002(8)
C31A 0.044(10) 0.073(9) 0.025(9) -0.003(6) 0.006(7) -0.008(7)
C32A 0.068(11) 0.081(10) 0.051(11) 0.008(8) 0.013(8) 0.001(8)
C33A 0.064(13) 0.124(14) 0.038(9) -0.011(8) 0.015(7) -0.022(10)
C34A 0.046(9) 0.059(11) 0.040(11) -0.007(8) 0.001(8) 0.000(7)
C35A 0.071(10) 0.092(11) 0.063(9) 0.028(8) 0.015(7) 0.000(8)
C36A 0.059(17) 0.150(15) 0.068(11) 0.016(9) 0.027(9) -0.027(11)
C37A 0.064(13) 0.138(15) 0.064(12) 0.008(9) 0.025(8) -0.021(10)
C38A 0.070(12) 0.118(16) 0.076(11) -0.011(10) 0.019(9) -0.013(10)
C39A 0.054(10) 0.068(11) 0.068(12) 0.004(8) 0.007(8) -0.005(8)
C40A 0.067(11) 0.075(11) 0.060(13) 0.019(8) 0.018(9) -0.002(8)
N3A 0.066(6) 0.035(4) 0.054(5) 0.005(6) 0.014(9) 0.013(3)
C41A 0.056(6) 0.027(4) 0.099(8) -0.004(7) 0.006(7) 0.007(4)
C42A 0.051(11) 0.045(9) 0.101(10) -0.011(7) 0.011(8) 0.009(7)
C43A 0.054(9) 0.046(9) 0.105(13) 0.008(8) -0.004(9) 0.003(7)
C44A 0.043(7) 0.032(5) 0.116(14) -0.001(9) 0.005(10) 0.006(5)
C45A 0.062(10) 0.046(10) 0.128(13) -0.015(8) 0.008(9) 0.015(7)
C46A 0.063(10) 0.033(7) 0.130(14) 0.005(9) 0.010(9) 0.000(6)
C47A 0.050(11) 0.039(9) 0.136(14) 0.006(8) 0.001(8) 0.004(7)
C48A 0.053(12) 0.038(10) 0.162(15) 0.020(9) 0.010(10) -0.001(8)
C49A 0.052(10) 0.034(7) 0.154(15) -0.007(9) 0.017(10) 0.005(6)
C50A 0.071(13) 0.045(10) 0.159(15) -0.007(9) 0.023(10) 0.017(8)

loop_
_atom_type_symbol
_atom_type_description
_atom_type_scat_dispersion_real
_atom_type_scat_dispersion_imag
_atom_type_scat_source
C C 0.0181 0.0091 'International Tables Vol C Tables 4.2.6.8 and 6.1.1.4'
H H 0.0000 0.0000 'International Tables Vol C Tables 4.2.6.8 and 6.1.1.4'
F F 0.0727 0.0534 'International Tables Vol C Tables 4.2.6.8 and 6.1.1.4'
N N 0.0311 0.0180 'International Tables Vol C Tables 4.2.6.8 and 6.1.1.4'
Ni Ni -3.0029 0.5091 'International Tables Vol C Tables 4.2.6.8 and 6.1.1.4'

loop_
_geom_angle_atom_site_label_1
_geom_angle_atom_site_label_2
_geom_angle_atom_site_label_3
_geom_angle
N3 Ni1 N2 128.3(17)
N3A Ni1 N2A 136.9(10)
N3 Ni1 N1 140.4(15)
N2 Ni1 N1 90.7(18)
N3A Ni1 N1A 128.9(11)
N2A Ni1 N1A 92.7(9)
C2 C1 C6 121(3)
C2 C1 C11 114(4)
C6 C1 C11 125(4)
C5 N1 C2 107(2)
C5 N1 Ni1 128(3)
C2 N1 Ni1 124(3)
C1 C2 C3 131(4)
C1 C2 N1 120(3)
C3 C2 N1 106(2)
C4 C3 C2 110(3)
C4 C3 H3 125.0
C2 C3 H3 125.0
C3 C4 C5 106(3)
C3 C4 H4 127.1
C5 C4 H4 127.1
N1 C5 C4 111(3)
N1 C5 C21 125(3)
C4 C5 C21 124(3)
C9 N2 C6 109(2)
C9 N2 Ni1 133(2)
C6 N2 Ni1 117.8(17)
C1 C6 N2 131(2)
C1 C6 C7 124(3)
N2 C6 C7 105(2)
C8 C7 C6 105(2)
C8 C7 H7 127.4
C6 C7 H7 127.4
C9 C8 C7 107(2)
C9 C8 H8 126.4
C7 C8 H8 126.4
N2 C9 C8 108(3)
N2 C9 C31 123(3)
C8 C9 C31 126(3)
C12 C11 C16 120.0
C12 C11 C1 114(3)
C16 C11 C1 124(3)
F1 C12 C11 118.0(13)
F1 C12 C13 117.9(16)
C11 C12 C13 120.0
F2 C13 C14 123(5)
F2 C13 C12 116(5)
C14 C13 C12 120.0
F3 C14 C13 116(2)
F3 C14 C15 123(2)
C13 C14 C15 120.0
F4 C15 C16 125(2)
F4 C15 C14 114(2)
C16 C15 C14 120.0
F5 C16 C15 117(3)
F5 C16 C11 123(3)
C15 C16 C11 120.0
C5 C21 C23 115(3)
C5 C21 C22 107(3)
C23 C21 C22 111(2)
C5 C21 C24 107(3)
C23 C21 C24 109(2)
C22 C21 C24 108(2)
C25 C22 C21 109.3(19)
C25 C22 H22A 109.8
C21 C22 H22A 109.8
C25 C22 H22B 109.8
C21 C22 H22B 109.8
H22A C22 H22B 108.3
C21 C23 C27 110(2)
C21 C23 H23A 109.7
C27 C23 H23A 109.7
C21 C23 H23B 109.7
C27 C23 H23B 109.7
H23A C23 H23B 108.2
C29 C24 C21 110(2)
C29 C24 H24A 109.7
C21 C24 H24A 109.7
C29 C24 H24B 109.7
C21 C24 H24B 109.7
H24A C24 H24B 108.2
C26 C25 C22 110(2)
C26 C25 C30 109(2)
C22 C25 C30 107(2)
C26 C25 H25 110.5
C22 C25 H25 110.5
C30 C25 H25 110.5
C25 C26 C27 111(2)
C25 C26 H26A 109.4
C27 C26 H26A 109.4
C25 C26 H26B 109.4
C27 C26 H26B 109.4
H26A C26 H26B 108.0
C28 C27 C23 110(2)
C28 C27 C26 110(2)
C23 C27 C26 107(2)
C28 C27 H27 109.9
C23 C27 H27 109.9
C26 C27 H27 109.9
C27 C28 C29 111(2)
C27 C28 H28A 109.5
C29 C28 H28A 109.5
C27 C28 H28B 109.5
C29 C28 H28B 109.5
H28A C28 H28B 108.1
C30 C29 C24 108(2)
C30 C29 C28 108(2)
C24 C29 C28 110(2)
C30 C29 H29 110.2
C24 C29 H29 110.2
C28 C29 H29 110.2
C29 C30 C25 112(2)
C29 C30 H30A 109.2
C25 C30 H30A 109.2
C29 C30 H30B 109.2
C25 C30 H30B 109.2
H30A C30 H30B 107.9
C9 C31 C33 110(3)
C9 C31 C34 110(3)
C33 C31 C34 110(2)
C9 C31 C32 109(3)
C33 C31 C32 109(2)
C34 C31 C32 109(2)
C35 C32 C31 109(2)
C35 C32 H32A 109.9
C31 C32 H32A 109.9
C35 C32 H32B 109.9
C31 C32 H32B 109.9
H32A C32 H32B 108.3
C31 C33 C37 111(2)
C31 C33 H33A 109.5
C37 C33 H33A 109.5
C31 C33 H33B 109.5
C37 C33 H33B 109.5
H33A C33 H33B 108.1
C39 C34 C31 109(2)
C39 C34 H34A 109.9
C31 C34 H34A 109.9
C39 C34 H34B 109.9
C31 C34 H34B 109.9
H34A C34 H34B 108.3
C36 C35 C32 112(3)
C36 C35 C40 108(2)
C32 C35 C40 108(2)
C36 C35 H35 109.6
C32 C35 H35 109.6
C40 C35 H35 109.6
C35 C36 C37 109(2)
C35 C36 H36A 109.9
C37 C36 H36A 109.9
C35 C36 H36B 109.9
C37 C36 H36B 109.9
H36A C36 H36B 108.3
C38 C37 C33 109(3)
C38 C37 C36 112(3)
C33 C37 C36 107(2)
C38 C37 H37 109.9
C33 C37 H37 109.9
C36 C37 H37 109.9
C37 C38 C39 111(2)
C37 C38 H38A 109.4
C39 C38 H38A 109.4
C37 C38 H38B 109.4
C39 C38 H38B 109.4
H38A C38 H38B 108.0
C40 C39 C38 109(2)
C40 C39 C34 108(2)
C38 C39 C34 110(2)
C40 C39 H39 110.1
C38 C39 H39 110.1
C34 C39 H39 110.1
C39 C40 C35 112(2)
C39 C40 H40A 109.2
C35 C40 H40A 109.2
C39 C40 H40B 109.2
C35 C40 H40B 109.2
H40A C40 H40B 107.9
C41 N3 Ni1 164.8(17)
N3 C41 C43 108(2)
N3 C41 C44 109(2)
C43 C41 C44 110(2)
N3 C41 C42 112(3)
C43 C41 C42 110(2)
C44 C41 C42 108(2)
C45 C42 C41 111(2)
C45 C42 H42A 109.4
C41 C42 H42A 109.4
C45 C42 H42B 109.4
C41 C42 H42B 109.4
H42A C42 H42B 108.0
C41 C43 C47 108(2)
C41 C43 H43A 110.0
C47 C43 H43A 110.0
C41 C43 H43B 110.0
C47 C43 H43B 110.0
H43A C43 H43B 108.4
C49 C44 C41 110.2(19)
C49 C44 H44A 109.6
C41 C44 H44A 109.6
C49 C44 H44B 109.6
C41 C44 H44B 109.6
H44A C44 H44B 108.1
C46 C45 C42 110(3)
C46 C45 C50 107(2)
C42 C45 C50 108(3)
C46 C45 H45 110.7
C42 C45 H45 110.7
C50 C45 H45 110.7
C45 C46 C47 111(2)
C45 C46 H46A 109.4
C47 C46 H46A 109.4
C45 C46 H46B 109.4
C47 C46 H46B 109.4
H46A C46 H46B 108.0
C48 C47 C43 109(3)
C48 C47 C46 110(3)
C43 C47 C46 109(2)
C48 C47 H47 109.5
C43 C47 H47 109.5
C46 C47 H47 109.5
C47 C48 C49 111(2)
C47 C48 H48A 109.4
C49 C48 H48A 109.4
C47 C48 H48B 109.4
C49 C48 H48B 109.4
H48A C48 H48B 108.0
C50 C49 C48 109(2)
C50 C49 C44 110(3)
C48 C49 C44 108(2)
C50 C49 H49 110.2
C48 C49 H49 110.2
C44 C49 H49 110.2
C49 C50 C45 111(2)
C49 C50 H50A 109.4
C45 C50 H50A 109.4
C49 C50 H50B 109.4
C45 C50 H50B 109.4
H50A C50 H50B 108.0
C2A C1A C6A 128.5(19)
C2A C1A C11A 108(3)
C6A C1A C11A 121(3)
C5A N1A C2A 105.3(19)
C5A N1A Ni1 133.9(19)
C2A N1A Ni1 119.3(16)
C1A C2A C3A 130(2)
C1A C2A N1A 120(2)
C3A C2A N1A 108(2)
C4A C3A C2A 108(2)
C4A C3A H3A 125.8
C2A C3A H3A 125.8
C3A C4A C5A 107(2)
C3A C4A H4A 126.5
C5A C4A H4A 126.5
N1A C5A C4A 111(2)
N1A C5A C21A 123(2)
C4A C5A C21A 126(2)
C9A N2A C6A 107.8(17)
C9A N2A Ni1 131.2(17)
C6A N2A Ni1 117.3(15)
C1A C6A N2A 122.7(17)
C1A C6A C7A 127(2)
N2A C6A C7A 108.4(17)
C8A C7A C6A 105(2)
C8A C7A H7A 127.3
C6A C7A H7A 127.3
C9A C8A C7A 108.6(19)
C9A C8A H8A 125.7
C7A C8A H8A 125.7
N2A C9A C8A 109(2)
N2A C9A C31A 120(2)
C8A C9A C31A 131(2)
C16A C11A C12A 115.4(15)
C16A C11A C1A 119(2)
C12A C11A C1A 125(2)
F1A C12A C11A 119.0(17)
F1A C12A C13A 117.3(14)
C11A C12A C13A 120.5(17)
F2A C13A C14A 115(3)
F2A C13A C12A 123(3)
C14A C13A C12A 121.2(14)
C15A C14A F3A 116.1(19)
C15A C14A C13A 119.4(15)
F3A C14A C13A 122.5(18)
C14A C15A F4A 122.9(19)
C14A C15A C16A 117.3(18)
F4A C15A C16A 119(2)
C11A C16A F5A 120(2)
C11A C16A C15A 125.3(16)
F5A C16A C15A 115(2)
C5A C21A C23A 108.8(19)
C5A C21A C22A 111.6(19)
C23A C21A C22A 109.1(18)
C5A C21A C24A 111.0(17)
C23A C21A C24A 106.7(16)
C22A C21A C24A 109.6(16)
C25A C22A C21A 112.3(16)
C25A C22A H22C 109.1
C21A C22A H22C 109.1
C25A C22A H22D 109.1
C21A C22A H22D 109.1
H22C C22A H22D 107.9
C21A C23A C27A 112.4(16)
C21A C23A H23C 109.1
C27A C23A H23C 109.1
C21A C23A H23D 109.1
C27A C23A H23D 109.1
H23C C23A H23D 107.9
C29A C24A C21A 108.2(15)
C29A C24A H24C 110.0
C21A C24A H24C 110.0
C29A C24A H24D 110.0
C21A C24A H24D 110.0
H24C C24A H24D 108.4
C26A C25A C22A 110.1(18)
C26A C25A C30A 108.5(17)
C22A C25A C30A 105.4(18)
C26A C25A H25A 110.9
C22A C25A H25A 110.9
C30A C25A H25A 110.9
C25A C26A C27A 110.4(17)
C25A C26A H26C 109.6
C27A C26A H26C 109.6
C25A C26A H26D 109.6
C27A C26A H26D 109.6
H26C C26A H26D 108.1
C28A C27A C23A 109.5(18)
C28A C27A C26A 108.7(18)
C23A C27A C26A 108.1(18)
C28A C27A H27A 110.1
C23A C27A H27A 110.1
C26A C27A H27A 110.1
C27A C28A C29A 109.9(17)
C27A C28A H28C 109.7
C29A C28A H28C 109.7
C27A C28A H28D 109.7
C29A C28A H28D 109.7
H28C C28A H28D 108.2
C30A C29A C24A 111.8(17)
C30A C29A C28A 106.2(17)
C24A C29A C28A 111.6(17)
C30A C29A H29A 109.0
C24A C29A H29A 109.0
C28A C29A H29A 109.0
C29A C30A C25A 111.3(15)
C29A C30A H30C 109.4
C25A C30A H30C 109.4
C29A C30A H30D 109.4
C25A C30A H30D 109.4
H30C C30A H30D 108.0
C9A C31A C33A 110.0(18)
C9A C31A C32A 110.6(18)
C33A C31A C32A 109.2(17)
C9A C31A C34A 111.1(16)
C33A C31A C34A 107.8(16)
C32A C31A C34A 108.0(18)
C35A C32A C31A 110.3(16)
C35A C32A H32C 109.6
C31A C32A H32C 109.6
C35A C32A H32D 109.6
C31A C32A H32D 109.6
H32C C32A H32D 108.1
C31A C33A C37A 110.7(18)
C31A C33A H33C 109.5
C37A C33A H33C 109.5
C31A C33A H33D 109.5
C37A C33A H33D 109.5
H33C C33A H33D 108.1
C39A C34A C31A 111.1(16)
C39A C34A H34C 109.4
C31A C34A H34C 109.4
C39A C34A H34D 109.4
C31A C34A H34D 109.4
H34C C34A H34D 108.0
C36A C35A C32A 110(2)
C36A C35A C40A 110.4(18)
C32A C35A C40A 108.5(19)
C36A C35A H35A 109.3
C32A C35A H35A 109.3
C40A C35A H35A 109.3
C35A C36A C37A 109.6(18)
C35A C36A H36C 109.7
C37A C36A H36C 109.7
C35A C36A H36D 109.7
C37A C36A H36D 109.8
H36C C36A H36D 108.2
C38A C37A C33A 109(2)
C38A C37A C36A 109(2)
C33A C37A C36A 109(2)
C38A C37A H37A 109.9
C33A C37A H37A 109.9
C36A C37A H37A 109.9
C39A C38A C37A 111.5(19)
C39A C38A H38C 109.3
C37A C38A H38C 109.3
C39A C38A H38D 109.3
C37A C38A H38D 109.3
H38C C38A H38D 108.0
C38A C39A C34A 107.7(19)
C38A C39A C40A 110.6(19)
C34A C39A C40A 109.0(18)
C38A C39A H39A 109.8
C34A C39A H39A 109.8
C40A C39A H39A 109.8
C39A C40A C35A 108.8(18)
C39A C40A H40C 109.9
C35A C40A H40C 109.9
C39A C40A H40D 109.9
C35A C40A H40D 109.9
H40C C40A H40D 108.3
C41A N3A Ni1 163.4(11)
N3A C41A C43A 106.5(18)
N3A C41A C42A 111.3(15)
C43A C41A C42A 109.7(16)
N3A C41A C44A 111.3(15)
C43A C41A C44A 109.8(17)
C42A C41A C44A 108.2(17)
C45A C42A C41A 111.4(15)
C45A C42A H42C 109.3
C41A C42A H42C 109.3
C45A C42A H42D 109.3
C41A C42A H42D 109.3
H42C C42A H42D 108.0
C41A C43A C47A 109.5(16)
C41A C43A H43C 109.8
C47A C43A H43C 109.8
C41A C43A H43D 109.8
C47A C43A H43D 109.8
H43C C43A H43D 108.2
C49A C44A C41A 109.1(14)
C49A C44A H44C 109.9
C41A C44A H44C 109.9
C49A C44A H44D 109.9
C41A C44A H44D 109.9
H44C C44A H44D 108.3
C46A C45A C42A 109.1(19)
C46A C45A C50A 108.5(18)
C42A C45A C50A 107.1(17)
C46A C45A H45A 110.7
C42A C45A H45A 110.7
C50A C45A H45A 110.7
C45A C46A C47A 113.0(16)
C45A C46A H46C 109.0
C47A C46A H46C 109.0
C45A C46A H46D 109.0
C47A C46A H46D 109.0
H46C C46A H46D 107.8
C48A C47A C43A 109.0(18)
C48A C47A C46A 107.4(18)
C43A C47A C46A 109.3(18)
C48A C47A H47A 110.3
C43A C47A H47A 110.3
C46A C47A H47A 110.3
C47A C48A C49A 111.4(18)
C47A C48A H48C 109.3
C49A C48A H48C 109.3
C47A C48A H48D 109.3
C49A C48A H48D 109.3
H48C C48A H48D 108.0
C48A C49A C50A 111.7(18)
C48A C49A C44A 107.5(18)
C50A C49A C44A 108.6(18)
C48A C49A H49A 109.6
C50A C49A H49A 109.6
C44A C49A H49A 109.6
C49A C50A C45A 109.7(17)
C49A C50A H50C 109.7
C45A C50A H50C 109.7
C49A C50A H50D 109.7
C45A C50A H50D 109.7
H50C C50A H50D 108.2

loop_
_geom_bond_atom_site_label_1
_geom_bond_atom_site_label_2
_geom_bond_distance
Ni1 N3A 1.642(7)
Ni1 N3 1.642(7)
Ni1 N2 1.89(2)
Ni1 N2A 1.903(19)
Ni1 N1 1.91(2)
Ni1 N1A 1.929(19)
C1 C2 1.38(2)
C1 C6 1.38(2)
C1 C11 1.48(4)
N1 C5 1.34(3)
N1 C2 1.41(3)
C2 C3 1.41(3)
C3 C4 1.33(4)
C3 H3 0.9500
C4 C5 1.41(4)
C4 H4 0.9500
C5 C21 1.52(3)
N2 C9 1.39(3)
N2 C6 1.41(3)
C6 C7 1.45(3)
C7 C8 1.44(3)
C7 H7 0.9500
C8 C9 1.41(4)
C8 H8 0.9500
C9 C31 1.52(4)
C11 C12 1.3900
C11 C16 1.3900
C12 F1 1.35(2)
C12 C13 1.3900
C13 F2 1.37(2)
C13 C14 1.3900
C14 F3 1.37(2)
C14 C15 1.3900
C15 F4 1.34(2)
C15 C16 1.3900
C16 F5 1.37(2)
C21 C23 1.53(3)
C21 C22 1.55(2)
C21 C24 1.56(2)
C22 C25 1.53(2)
C22 H22A 0.9900
C22 H22B 0.9900
C23 C27 1.54(3)
C23 H23A 0.9900
C23 H23B 0.9900
C24 C29 1.53(2)
C24 H24A 0.9900
C24 H24B 0.9900
C25 C26 1.50(3)
C25 C30 1.58(3)
C25 H25 1.0000
C26 C27 1.56(3)
C26 H26A 0.9900
C26 H26B 0.9900
C27 C28 1.51(3)
C27 H27 1.0000
C28 C29 1.54(3)
C28 H28A 0.9900
C28 H28B 0.9900
C29 C30 1.51(3)
C29 H29 1.0000
C30 H30A 0.9900
C30 H30B 0.9900
C31 C33 1.53(2)
C31 C34 1.55(2)
C31 C32 1.55(2)
C32 C35 1.52(2)
C32 H32A 0.9900
C32 H32B 0.9900
C33 C37 1.54(3)
C33 H33A 0.9900
C33 H33B 0.9900
C34 C39 1.54(2)
C34 H34A 0.9900
C34 H34B 0.9900
C35 C36 1.51(3)
C35 C40 1.57(3)
C35 H35 1.0000
C36 C37 1.56(3)
C36 H36A 0.9900
C36 H36B 0.9900
C37 C38 1.50(3)
C37 H37 1.0000
C38 C39 1.52(3)
C38 H38A 0.9900
C38 H38B 0.9900
C39 C40 1.52(3)
C39 H39 1.0000
C40 H40A 0.9900
C40 H40B 0.9900
N3 C41 1.45(2)
C41 C43 1.52(3)
C41 C44 1.55(2)
C41 C42 1.56(2)
C42 C45 1.52(2)
C42 H42A 0.9900
C42 H42B 0.9900
C43 C47 1.55(3)
C43 H43A 0.9900
C43 H43B 0.9900
C44 C49 1.54(2)
C44 H44A 0.9900
C44 H44B 0.9900
C45 C46 1.50(3)
C45 C50 1.58(3)
C45 H45 1.0000
C46 C47 1.55(3)
C46 H46A 0.9900
C46 H46B 0.9900
C47 C48 1.52(3)
C47 H47 1.0000
C48 C49 1.53(3)
C48 H48A 0.9900
C48 H48B 0.9900
C49 C50 1.52(3)
C49 H49 1.0000
C50 H50A 0.9900
C50 H50B 0.9900
C1A C2A 1.382(18)
C1A C6A 1.384(18)
C1A C11A 1.54(3)
N1A C5A 1.36(3)
N1A C2A 1.41(3)
C2A C3A 1.40(3)
C3A C4A 1.35(3)
C3A H3A 0.9500
C4A C5A 1.41(3)
C4A H4A 0.9500
C5A C21A 1.52(3)
N2A C9A 1.38(2)
N2A C6A 1.41(3)
C6A C7A 1.45(3)
C7A C8A 1.42(3)
C7A H7A 0.9500
C8A C9A 1.41(3)
C8A H8A 0.9500
C9A C31A 1.51(3)
C11A C16A 1.36(3)
C11A C12A 1.38(2)
C12A F1A 1.357(16)
C12A C13A 1.39(2)
C13A F2A 1.367(17)
C13A C14A 1.37(2)
C14A C15A 1.36(2)
C14A F3A 1.368(17)
C15A F4A 1.373(19)
C15A C16A 1.39(2)
C16A F5A 1.368(16)
C21A C23A 1.52(2)
C21A C22A 1.538(19)
C21A C24A 1.56(2)
C22A C25A 1.525(18)
C22A H22C 0.9900
C22A H22D 0.9900
C23A C27A 1.53(2)
C23A H23C 0.9900
C23A H23D 0.9900
C24A C29A 1.52(2)
C24A H24C 0.9900
C24A H24D 0.9900
C25A C26A 1.50(2)
C25A C30A 1.58(3)
C25A H25A 1.0000
C26A C27A 1.56(2)
C26A H26C 0.9900
C26A H26D 0.9900
C27A C28A 1.52(2)
C27A H27A 1.0000
C28A C29A 1.53(2)
C28A H28C 0.9900
C28A H28D 0.9900
C29A C30A 1.51(2)
C29A H29A 1.0000
C30A H30C 0.9900
C30A H30D 0.9900
C31A C33A 1.52(2)
C31A C32A 1.55(2)
C31A C34A 1.56(2)
C32A C35A 1.521(19)
C32A H32C 0.9900
C32A H32D 0.9900
C33A C37A 1.53(2)
C33A H33C 0.9900
C33A H33D 0.9900
C34A C39A 1.53(2)
C34A H34C 0.9900
C34A H34D 0.9900
C35A C36A 1.50(2)
C35A C40A 1.57(3)
C35A H35A 1.0000
C36A C37A 1.55(3)
C36A H36C 0.9900
C36A H36D 0.9900
C37A C38A 1.51(3)
C37A H37A 1.0000
C38A C39A 1.51(3)
C38A H38C 0.9900
C38A H38D 0.9900
C39A C40A 1.53(2)
C39A H39A 1.0000
C40A H40C 0.9900
C40A H40D 0.9900
N3A C41A 1.454(14)
C41A C43A 1.51(2)
C41A C42A 1.56(2)
C41A C44A 1.558(18)
C42A C45A 1.521(19)
C42A H42C 0.9900
C42A H42D 0.9900
C43A C47A 1.54(2)
C43A H43C 0.9900
C43A H43D 0.9900
C44A C49A 1.547(18)
C44A H44C 0.9900
C44A H44D 0.9900
C45A C46A 1.48(3)
C45A C50A 1.58(3)
C45A H45A 1.0000
C46A C47A 1.56(2)
C46A H46C 0.9900
C46A H46D 0.9900
C47A C48A 1.51(3)
C47A H47A 1.0000
C48A C49A 1.53(2)
C48A H48C 0.9900
C48A H48D 0.9900
C49A C50A 1.53(2)
C49A H49A 1.0000
C50A H50C 0.9900
C50A H50D 0.9900

loop_
_geom_torsion_atom_site_label_1
_geom_torsion_atom_site_label_2
_geom_torsion_atom_site_label_3
_geom_torsion_atom_site_label_4
_geom_torsion
C6 C1 C2 C3 157(5)
C11 C1 C2 C3 -27(9)
C6 C1 C2 N1 -4(8)
C11 C1 C2 N1 172(4)
C5 N1 C2 C1 164(5)
Ni1 N1 C2 C1 -30(7)
C5 N1 C2 C3 -1(6)
Ni1 N1 C2 C3 165(4)
C1 C2 C3 C4 -158(6)
N1 C2 C3 C4 5(6)
C2 C3 C4 C5 -7(6)
C2 N1 C5 C4 -3(6)
Ni1 N1 C5 C4 -169(4)
C2 N1 C5 C21 -175(4)
Ni1 N1 C5 C21 19(7)
C3 C4 C5 N1 7(6)
C3 C4 C5 C21 179(4)
N3 Ni1 N2 C9 -34(7)
N1 Ni1 N2 C9 154(6)
N3 Ni1 N2 C6 139(3)
N1 Ni1 N2 C6 -33(4)
C2 C1 C6 N2 12(8)
C11 C1 C6 N2 -163(5)
C2 C1 C6 C7 -176(5)
C11 C1 C6 C7 9(7)
C9 N2 C6 C1 -171(4)
Ni1 N2 C6 C1 14(7)
C9 N2 C6 C7 16(5)
Ni1 N2 C6 C7 -159(4)
C1 C6 C7 C8 164(4)
N2 C6 C7 C8 -22(5)
C6 C7 C8 C9 20(5)
C6 N2 C9 C8 -3(6)
Ni1 N2 C9 C8 170(5)
C6 N2 C9 C31 157(4)
Ni1 N2 C9 C31 -29(9)
C7 C8 C9 N2 -11(6)
C7 C8 C9 C31 -171(4)
C2 C1 C11 C12 84(5)
C6 C1 C11 C12 -101(5)
C2 C1 C11 C16 -111(5)
C6 C1 C11 C16 65(7)
C16 C11 C12 F1 -157(4)
C1 C11 C12 F1 10(3)
C16 C11 C12 C13 0.0
C1 C11 C12 C13 166(6)
F1 C12 C13 F2 -8(6)
C11 C12 C13 F2 -165(5)
F1 C12 C13 C14 157(4)
C11 C12 C13 C14 0.0
F2 C13 C14 F3 -6(6)
C12 C13 C14 F3 -170(5)
F2 C13 C14 C15 164(5)
C12 C13 C14 C15 0.0
F3 C14 C15 F4 -6(4)
C13 C14 C15 F4 -176(4)
F3 C14 C15 C16 169(5)
C13 C14 C15 C16 0.0
F4 C15 C16 F5 -2(6)
C14 C15 C16 F5 -178(5)
F4 C15 C16 C11 175(4)
C14 C15 C16 C11 0.0
C12 C11 C16 F5 178(5)
C1 C11 C16 F5 13(5)
C12 C11 C16 C15 0.0
C1 C11 C16 C15 -165(7)
N1 C5 C21 C23 34(6)
C4 C5 C21 C23 -137(4)
N1 C5 C21 C22 -89(5)
C4 C5 C21 C22 100(5)
N1 C5 C21 C24 155(4)
C4 C5 C21 C24 -16(5)
C5 C21 C22 C25 -177(3)
C23 C21 C22 C25 57(3)
C24 C21 C22 C25 -63(3)
C5 C21 C23 C27 179(3)
C22 C21 C23 C27 -59(3)
C24 C21 C23 C27 60(3)
C5 C21 C24 C29 176(3)
C23 C21 C24 C29 -59(3)
C22 C21 C24 C29 62(3)
C21 C22 C25 C26 -57(3)
C21 C22 C25 C30 61(3)
C22 C25 C26 C27 61(3)
C30 C25 C26 C27 -55(3)
C21 C23 C27 C28 -60(3)
C21 C23 C27 C26 60(3)
C25 C26 C27 C28 58(3)
C25 C26 C27 C23 -62(3)
C23 C27 C28 C29 58(3)
C26 C27 C28 C29 -60(3)
C21 C24 C29 C30 -60(3)
C21 C24 C29 C28 58(3)
C27 C28 C29 C30 61(3)
C27 C28 C29 C24 -57(3)
C24 C29 C30 C25 60(3)
C28 C29 C30 C25 -59(3)
C26 C25 C30 C29 58(3)
C22 C25 C30 C29 -60(3)
N2 C9 C31 C33 -164(5)
C8 C9 C31 C33 -8(6)
N2 C9 C31 C34 -43(6)
C8 C9 C31 C34 114(5)
N2 C9 C31 C32 76(5)
C8 C9 C31 C32 -127(5)
C9 C31 C32 C35 177(3)
C33 C31 C32 C35 57(3)
C34 C31 C32 C35 -63(3)
C9 C31 C33 C37 179(3)
C34 C31 C33 C37 58(3)
C32 C31 C33 C37 -62(3)
C9 C31 C34 C39 -179(3)
C33 C31 C34 C39 -57(3)
C32 C31 C34 C39 62(3)
C31 C32 C35 C36 -59(3)
C31 C32 C35 C40 60(3)
C32 C35 C36 C37 60(3)
C40 C35 C36 C37 -58(3)
C31 C33 C37 C38 -58(4)
C31 C33 C37 C36 62(3)
C35 C36 C37 C38 59(3)
C35 C36 C37 C33 -60(3)
C33 C37 C38 C39 60(3)
C36 C37 C38 C39 -57(3)
C37 C38 C39 C40 57(3)
C37 C38 C39 C34 -61(3)
C31 C34 C39 C40 -60(3)
C31 C34 C39 C38 58(3)
C38 C39 C40 C35 -59(3)
C34 C39 C40 C35 60(3)
C36 C35 C40 C39 61(3)
C32 C35 C40 C39 -61(3)
N2 Ni1 N3 C41 -103(8)
N1 Ni1 N3 C41 65(9)
Ni1 N3 C41 C43 61(9)
Ni1 N3 C41 C44 -179(7)
Ni1 N3 C41 C42 -60(9)
N3 C41 C42 C45 178(3)
C43 C41 C42 C45 59(3)
C44 C41 C42 C45 -61(3)
N3 C41 C43 C47 179(3)
C44 C41 C43 C47 59(3)
C42 C41 C43 C47 -59(3)
N3 C41 C44 C49 -178(3)
C43 C41 C44 C49 -59(3)
C42 C41 C44 C49 60(3)
C41 C42 C45 C46 -57(4)
C41 C42 C45 C50 59(3)
C42 C45 C46 C47 58(3)
C50 C45 C46 C47 -59(3)
C41 C43 C47 C48 -60(3)
C41 C43 C47 C46 60(3)
C45 C46 C47 C48 60(3)
C45 C46 C47 C43 -60(3)
C43 C47 C48 C49 62(3)
C46 C47 C48 C49 -57(3)
C47 C48 C49 C50 58(3)
C47 C48 C49 C44 -61(3)
C41 C44 C49 C50 -60(3)
C41 C44 C49 C48 58(4)
C48 C49 C50 C45 -59(3)
C44 C49 C50 C45 58(3)
C46 C45 C50 C49 60(3)
C42 C45 C50 C49 -58(3)
C6A C1A C2A C3A 158(3)
C11A C1A C2A C3A -6(5)
C6A C1A C2A N1A -5(5)
C11A C1A C2A N1A -169(2)
C5A N1A C2A C1A 167(3)
Ni1 N1A C2A C1A -25(4)
C5A N1A C2A C3A 1(3)
Ni1 N1A C2A C3A 169(2)
C1A C2A C3A C4A -168(3)
N1A C2A C3A C4A -4(4)
C2A C3A C4A C5A 4(4)
C2A N1A C5A C4A 1(3)
Ni1 N1A C5A C4A -164(2)
C2A N1A C5A C21A -174(3)
Ni1 N1A C5A C21A 21(5)
C3A C4A C5A N1A -4(4)
C3A C4A C5A C21A 171(3)
C2A C1A C6A N2A 3(5)
C11A C1A C6A N2A 165(3)
C2A C1A C6A C7A -158(3)
C11A C1A C6A C7A 4(4)
C9A N2A C6A C1A -171(2)
Ni1 N2A C6A C1A 28(3)
C9A N2A C6A C7A -7(3)
Ni1 N2A C6A C7A -167.6(16)
C1A C6A C7A C8A 168(3)
N2A C6A C7A C8A 5(3)
C6A C7A C8A C9A -2(3)
C6A N2A C9A C8A 6(3)
Ni1 N2A C9A C8A 163(2)
C6A N2A C9A C31A -178(2)
Ni1 N2A C9A C31A -20(4)
C7A C8A C9A N2A -2(3)
C7A C8A C9A C31A -179(2)
C2A C1A C11A C16A -85(5)
C6A C1A C11A C16A 110(5)
C2A C1A C11A C12A 105(5)
C6A C1A C11A C12A -60(6)
C16A C11A C12A F1A 169(5)
C1A C11A C12A F1A -21(6)
C16A C11A C12A C13A 9(6)
C1A C11A C12A C13A 180(5)
F1A C12A C13A F2A 4(6)
C11A C12A C13A F2A 164(4)
F1A C12A C13A C14A -163(2)
C11A C12A C13A C14A -4(5)
F2A C13A C14A C15A -174(4)
C12A C13A C14A C15A -5(5)
F2A C13A C14A F3A 23(5)
C12A C13A C14A F3A -168(3)
F3A C14A C15A F4A 0(4)
C13A C14A C15A F4A -164(3)
F3A C14A C15A C16A 172(3)
C13A C14A C15A C16A 7(4)
C12A C11A C16A F5A 170(4)
C1A C11A C16A F5A -1(7)
C12A C11A C16A C15A -7(7)
C1A C11A C16A C15A -178(4)
C14A C15A C16A C11A -1(6)
F4A C15A C16A C11A 170(4)
C14A C15A C16A F5A -179(3)
F4A C15A C16A F5A -7(5)
N1A C5A C21A C23A 50(3)
C4A C5A C21A C23A -124(3)
N1A C5A C21A C22A -70(3)
C4A C5A C21A C22A 116(3)
N1A C5A C21A C24A 168(3)
C4A C5A C21A C24A -7(4)
C5A C21A C22A C25A 175(2)
C23A C21A C22A C25A 55(2)
C24A C21A C22A C25A -62(2)
C5A C21A C23A C27A -179(2)
C22A C21A C23A C27A -57(2)
C24A C21A C23A C27A 62(2)
C5A C21A C24A C29A -179(2)
C23A C21A C24A C29A -61(2)
C22A C21A C24A C29A 57(2)
C21A C22A C25A C26A -57(2)
C21A C22A C25A C30A 60(2)
C22A C25A C26A C27A 59(3)
C30A C25A C26A C27A -56(2)
C21A C23A C27A C28A -60(2)
C21A C23A C27A C26A 59(2)
C25A C26A C27A C28A 59(2)
C25A C26A C27A C23A -59(2)
C23A C27A C28A C29A 55(2)
C26A C27A C28A C29A -63(2)
C21A C24A C29A C30A -58(2)
C21A C24A C29A C28A 61(2)
C27A C28A C29A C30A 64(2)
C27A C28A C29A C24A -58(2)
C24A C29A C30A C25A 60(2)
C28A C29A C30A C25A -62(2)
C26A C25A C30A C29A 59(2)
C22A C25A C30A C29A -59(2)
N2A C9A C31A C33A -155(2)
C8A C9A C31A C33A 20(3)
N2A C9A C31A C32A 84(3)
C8A C9A C31A C32A -100(3)
N2A C9A C31A C34A -36(3)
C8A C9A C31A C34A 140(3)
C9A C31A C32A C35A 179(2)
C33A C31A C32A C35A 58(3)
C34A C31A C32A C35A -59(2)
C9A C31A C33A C37A 180(2)
C32A C31A C33A C37A -59(2)
C34A C31A C33A C37A 58(2)
C9A C31A C34A C39A 179.8(19)
C33A C31A C34A C39A -60(2)
C32A C31A C34A C39A 58(2)
C31A C32A C35A C36A -59(3)
C31A C32A C35A C40A 62(2)
C32A C35A C36A C37A 60(3)
C40A C35A C36A C37A -59(2)
C31A C33A C37A C38A -59(3)
C31A C33A C37A C36A 60(2)
C35A C36A C37A C38A 59(3)
C35A C36A C37A C33A -60(3)
C33A C37A C38A C39A 60(3)
C36A C37A C38A C39A -59(3)
C37A C38A C39A C34A -60(3)
C37A C38A C39A C40A 59(3)
C31A C34A C39A C38A 60(2)
C31A C34A C39A C40A -60(2)
C38A C39A C40A C35A -57(2)
C34A C39A C40A C35A 61(2)
C36A C35A C40A C39A 59(2)
C32A C35A C40A C39A -62(2)
N2A Ni1 N3A C41A -107(6)
N1A Ni1 N3A C41A 56(7)
Ni1 N3A C41A C43A 99(6)
Ni1 N3A C41A C42A -21(7)
Ni1 N3A C41A C44A -141(6)
N3A C41A C42A C45A 177(2)
C43A C41A C42A C45A 59(2)
C44A C41A C42A C45A -60(2)
N3A C41A C43A C47A -179.7(17)
C42A C41A C43A C47A -59(2)
C44A C41A C43A C47A 60(2)
N3A C41A C44A C49A -178(2)
C43A C41A C44A C49A -60(2)
C42A C41A C44A C49A 59(2)
C41A C42A C45A C46A -57(2)
C41A C42A C45A C50A 60(2)
C42A C45A C46A C47A 57(2)
C50A C45A C46A C47A -60(2)
C41A C43A C47A C48A -60(2)
C41A C43A C47A C46A 58(2)
C45A C46A C47A C48A 61(2)
C45A C46A C47A C43A -58(2)
C43A C47A C48A C49A 61(2)
C46A C47A C48A C49A -57(2)
C47A C48A C49A C50A 58(2)
C47A C48A C49A C44A -61(2)
C41A C44A C49A C48A 59(2)
C41A C44A C49A C50A -62(2)
C48A C49A C50A C45A -56(2)
C44A C49A C50A C45A 63(2)
C46A C45A C50A C49A 56(2)
C42A C45A C50A C49A -61(2)
